data_4067346
loop_
_publ_author_name
'Gehrmann, Thorsten'
'Lloret Fillol, Julio'
'Wadepohl, Hubert'
'Gade, Lutz H.'

_publ_section_title
;
 Bridging N-Aminoisocyanate Ligands in Heterobimetallic Complexes:
 Coupling of Zirconium Hydrazinediides and Transition-Metal Carbonyls
;
_journal_issue 1
_journal_name_full Organometallics
_journal_page_first 28
_journal_paper_doi 10.1021/om900877c
_journal_volume 29
_journal_year 2010
_chemical_formula_sum 'C43 H56 Fe N6 O5 Si2 Zr'
_chemical_formula_weight 940.19
_chemical_properties_physical air-sensitive
_space_group_IT_number 14
_symmetry_cell_setting monoclinic
_symmetry_Int_Tables_number 14
_symmetry_space_group_name_Hall '-P 2yn'
_symmetry_space_group_name_H-M 'P 1 21/n 1'
_atom_sites_solution_hydrogens geom
_atom_sites_solution_primary dual
_atom_sites_solution_secondary difmap
_audit_block_code ga_tg21
_audit_creation_method SHELXL-97
_cell_angle_alpha 90.00
_cell_angle_beta 101.349(13)
_cell_angle_gamma 90.00
_cell_formula_units_Z 4
_cell_length_a 12.784(5)
_cell_length_b 17.926(8)
_cell_length_c 20.567(9)
_cell_measurement_reflns_used 7814
_cell_measurement_temperature 100(2)
_cell_measurement_theta_max 31.87
_cell_measurement_theta_min 2.27
_cell_volume 4621(3)
_computing_cell_refinement
;
SAINT (Bruker AXS, 1997-2008). Includes estimated systematic errors
 of the unit cell constants from Monte Carlo simulations.
;
_computing_data_collection 'SMART (Bruker AXS, 1997-2003)'
_computing_data_reduction 'SAINT (Bruker AXS, 1997-2008)'
_computing_molecular_graphics 'PLATON (Spek, 1980-2008)'
_computing_publication_material 'SHELXL-97 (Sheldrick, 1997)'
_computing_structure_refinement 'SHELXL-97 (Sheldrick, 1997)'
_computing_structure_solution 'SUPERFLIP (Palatinus, 2007-2009)'
_diffrn_ambient_temperature 100(2)
_diffrn_detector_area_resol_mean 8.19
_diffrn_measured_fraction_theta_full 0.998
_diffrn_measured_fraction_theta_max 0.952
_diffrn_measurement_device_type 'CCD-PXL-KAF2 (Bruker AXS Smart 1000)'
_diffrn_measurement_method '\f- and \w-scans'
_diffrn_radiation_monochromator graphite
_diffrn_radiation_probe x-ray
_diffrn_radiation_type MoK\a
_diffrn_radiation_wavelength 0.71073
_diffrn_reflns_av_R_equivalents 0.0295
_diffrn_reflns_av_sigmaI/netI 0.0163
_diffrn_reflns_limit_h_max 18
_diffrn_reflns_limit_h_min -18
_diffrn_reflns_limit_k_max 26
_diffrn_reflns_limit_k_min 0
_diffrn_reflns_limit_l_max 30
_diffrn_reflns_limit_l_min 0
_diffrn_reflns_number 116710
_diffrn_reflns_theta_full 30.51
_diffrn_reflns_theta_max 32.30
_diffrn_reflns_theta_min 1.98
_diffrn_source 'fine-focus sealed tube'
_exptl_absorpt_coefficient_mu 0.640
_exptl_absorpt_correction_T_max 0.7464
_exptl_absorpt_correction_T_min 0.6759
_exptl_absorpt_correction_type multi-scan
_exptl_absorpt_process_details
;
multi-scan from symmetry-related measurements (Blessing 1995)
SADABS (Sheldrick & Bruker AXS, 2004-2008)
;
_exptl_crystal_colour yellow
_exptl_crystal_density_diffrn 1.351
_exptl_crystal_density_method 'not measured'
_exptl_crystal_description irregular
_exptl_crystal_F_000 1960
_exptl_crystal_size_max 0.35
_exptl_crystal_size_mid 0.20
_exptl_crystal_size_min 0.20
_refine_diff_density_max 0.842
_refine_diff_density_min -0.425
_refine_diff_density_rms 0.068
_refine_ls_abs_structure_details 'Flack H D (1983), Acta Cryst. A39, 876-881'
_refine_ls_extinction_method none
_refine_ls_goodness_of_fit_ref 1.105
_refine_ls_hydrogen_treatment constr
_refine_ls_matrix_type full
_refine_ls_number_parameters 553
_refine_ls_number_reflns 15645
_refine_ls_number_restraints 0
_refine_ls_restrained_S_all 1.105
_refine_ls_R_factor_all 0.0345
_refine_ls_R_factor_gt 0.0264
_refine_ls_shift/su_max 0.003
_refine_ls_shift/su_mean 0.000
_refine_ls_structure_factor_coef Fsqd
_refine_ls_weighting_details 'calc w=1/[\s^2^(Fo^2^)+(0.0382P)^2^+2.2837P] where P=(Fo^2^+2Fc^2^)/3'
_refine_ls_weighting_scheme calc
_refine_ls_wR_factor_gt 0.0698
_refine_ls_wR_factor_ref 0.0779
_reflns_number_gt 13715
_reflns_number_total 15645
_reflns_threshold_expression >2sigma(I)
_cod_data_source_file om900877c_si_002.cif
_cod_data_source_block complex_3
_cod_original_sg_symbol_H-M 'P 21/n'
_cod_database_code 4067346
_audit_block_refno 907

loop_
_symmetry_equiv_pos_as_xyz
'x, y, z'
'x+1/2, -y+1/2, z+1/2'
'-x, -y, -z'
'-x-1/2, y-1/2, -z-1/2'

loop_
_atom_site_label
_atom_site_type_symbol
_atom_site_fract_x
_atom_site_fract_y
_atom_site_fract_z
_atom_site_U_iso_or_equiv
_atom_site_adp_type
_atom_site_occupancy
_atom_site_symmetry_multiplicity
_atom_site_calc_flag
_atom_site_refinement_flags
_atom_site_disorder_assembly
_atom_site_disorder_group
C1 C 0.93363(8) 0.52531(6) 0.18708(5) 0.01346(18) Uani 1 1 d . A .
C2 C 0.92261(12) 0.41094(7) 0.11090(7) 0.0274(3) Uani 1 1 d . A .
C3 C 1.12611(10) 0.46727(7) 0.20778(6) 0.0202(2) Uani 1 1 d . A .
C4 C 0.9646(4) 0.4074(2) 0.2735(2) 0.0211(7) Uani 0.624(18) 1 d P A 1
C5 C 1.04448(10) 0.33188(7) 0.19265(7) 0.0217(2) Uani 1 1 d . A .
C10 C 0.99253(11) 0.78482(9) 0.00874(6) 0.0258(3) Uani 1 1 d . . .
H10A H 0.9461 0.7461 -0.0152 0.039 Uiso 1 1 calc R . .
H10B H 1.0578 0.7884 -0.0093 0.039 Uiso 1 1 calc R . .
H10C H 0.9552 0.8329 0.0035 0.039 Uiso 1 1 calc R . .
C11 C 1.09636(10) 0.66746(7) 0.10603(7) 0.0222(2) Uani 1 1 d . . .
H11A H 1.1162 0.6531 0.1528 0.033 Uiso 1 1 calc R . .
H11B H 1.1607 0.6708 0.0870 0.033 Uiso 1 1 calc R . .
H11C H 1.0481 0.6299 0.0819 0.033 Uiso 1 1 calc R . .
C12 C 1.12226(10) 0.83485(7) 0.14242(6) 0.0202(2) Uani 1 1 d . . .
C13 C 1.06534(12) 0.90905(8) 0.14504(9) 0.0315(3) Uani 1 1 d . . .
H13A H 1.0081 0.9030 0.1701 0.047 Uiso 1 1 calc R . .
H13B H 1.0349 0.9255 0.0998 0.047 Uiso 1 1 calc R . .
H13C H 1.1164 0.9464 0.1669 0.047 Uiso 1 1 calc R . .
C14 C 1.21552(12) 0.84549(8) 0.10580(9) 0.0298(3) Uani 1 1 d . . .
H14A H 1.1882 0.8655 0.0614 0.045 Uiso 1 1 calc R . .
H14B H 1.2501 0.7973 0.1021 0.045 Uiso 1 1 calc R . .
H14C H 1.2674 0.8804 0.1307 0.045 Uiso 1 1 calc R . .
C15 C 1.17142(13) 0.80975(10) 0.21320(7) 0.0340(3) Uani 1 1 d . . .
H15A H 1.2198 0.8485 0.2352 0.051 Uiso 1 1 calc R . .
H15B H 1.2113 0.7633 0.2115 0.051 Uiso 1 1 calc R . .
H15C H 1.1145 0.8014 0.2381 0.051 Uiso 1 1 calc R . .
C16 C 0.52716(10) 0.61139(8) 0.01624(6) 0.0219(2) Uani 1 1 d . . .
H16A H 0.4912 0.6598 0.0090 0.033 Uiso 1 1 calc R . .
H16B H 0.4764 0.5716 -0.0005 0.033 Uiso 1 1 calc R . .
H16C H 0.5867 0.6101 -0.0074 0.033 Uiso 1 1 calc R . .
C17 C 0.64710(10) 0.50461(7) 0.12018(6) 0.0212(2) Uani 1 1 d . . .
H17A H 0.6928 0.4980 0.0875 0.032 Uiso 1 1 calc R . .
H17B H 0.5933 0.4650 0.1147 0.032 Uiso 1 1 calc R . .
H17C H 0.6908 0.5023 0.1650 0.032 Uiso 1 1 calc R . .
C18 C 0.46004(10) 0.59795(7) 0.14986(6) 0.0210(2) Uani 1 1 d . . .
C19 C 0.37097(11) 0.54878(10) 0.11027(8) 0.0330(3) Uani 1 1 d . . .
H19A H 0.3115 0.5460 0.1338 0.050 Uiso 1 1 calc R . .
H19B H 0.3988 0.4985 0.1056 0.050 Uiso 1 1 calc R . .
H19C H 0.3460 0.5706 0.0662 0.050 Uiso 1 1 calc R . .
C20 C 0.41658(12) 0.67714(9) 0.15383(8) 0.0305(3) Uani 1 1 d . . .
H20A H 0.3533 0.6755 0.1741 0.046 Uiso 1 1 calc R . .
H20B H 0.3972 0.6982 0.1091 0.046 Uiso 1 1 calc R . .
H20C H 0.4714 0.7084 0.1809 0.046 Uiso 1 1 calc R . .
C21 C 0.49087(12) 0.56644(9) 0.22047(7) 0.0296(3) Uani 1 1 d . . .
H21A H 0.5477 0.5970 0.2464 0.044 Uiso 1 1 calc R . .
H21B H 0.5161 0.5150 0.2186 0.044 Uiso 1 1 calc R . .
H21C H 0.4285 0.5672 0.2415 0.044 Uiso 1 1 calc R . .
C22 C 0.88201(9) 0.56281(6) 0.34163(5) 0.01541(19) Uani 1 1 d . . .
C23 C 0.90689(10) 0.59174(7) 0.40594(6) 0.0211(2) Uani 1 1 d . . .
H23 H 0.9756 0.6123 0.4221 0.025 Uiso 1 1 calc R . .
C24 C 0.83157(12) 0.59067(9) 0.44642(6) 0.0269(3) Uani 1 1 d . . .
H24 H 0.8497 0.6100 0.4902 0.032 Uiso 1 1 calc R . .
C25 C 0.73047(12) 0.56171(9) 0.42373(7) 0.0277(3) Uani 1 1 d . . .
H25 H 0.6792 0.5614 0.4515 0.033 Uiso 1 1 calc R . .
C26 C 0.70537(11) 0.53313(9) 0.35982(7) 0.0265(3) Uani 1 1 d . . .
H26 H 0.6363 0.5131 0.3438 0.032 Uiso 1 1 calc R . .
C27 C 0.78008(10) 0.53354(8) 0.31903(6) 0.0217(2) Uani 1 1 d . . .
H27 H 0.7617 0.5138 0.2754 0.026 Uiso 1 1 calc R . .
C28 C 1.06695(9) 0.57649(6) 0.32447(5) 0.01491(19) Uani 1 1 d . . .
C29 C 1.12305(10) 0.62843(7) 0.29457(6) 0.0177(2) Uani 1 1 d . . .
H29 H 1.0865 0.6575 0.2586 0.021 Uiso 1 1 calc R . .
C30 C 1.23219(10) 0.63817(7) 0.31691(6) 0.0213(2) Uani 1 1 d . . .
H30 H 1.2699 0.6733 0.2956 0.026 Uiso 1 1 calc R . .
C31 C 1.28640(10) 0.59683(7) 0.37019(7) 0.0227(2) Uani 1 1 d . . .
H31 H 1.3608 0.6036 0.3856 0.027 Uiso 1 1 calc R . .
C32 C 1.23034(10) 0.54561(7) 0.40046(6) 0.0223(2) Uani 1 1 d . . .
H32 H 1.2668 0.5176 0.4372 0.027 Uiso 1 1 calc R . .
C33 C 1.12180(10) 0.53465(7) 0.37793(6) 0.0194(2) Uani 1 1 d . . .
H33 H 1.0847 0.4988 0.3988 0.023 Uiso 1 1 calc R . .
C40 C 0.73645(10) 0.71701(7) 0.28355(6) 0.0177(2) Uani 1 1 d . A .
H40 H 0.6774 0.6888 0.2611 0.021 Uiso 1 1 calc R . .
C41 C 0.72964(11) 0.75042(8) 0.34333(6) 0.0225(2) Uani 1 1 d . . .
H41 H 0.6670 0.7452 0.3613 0.027 Uiso 1 1 calc R . .
C42 C 0.81527(12) 0.79141(8) 0.37645(7) 0.0261(3) Uani 1 1 d . . .
H42 H 0.8125 0.8150 0.4174 0.031 Uiso 1 1 calc R . .
C43 C 0.90515(11) 0.79731(8) 0.34870(7) 0.0271(3) Uani 1 1 d . . .
H43 H 0.9655 0.8247 0.3706 0.032 Uiso 1 1 calc R . .
C44 C 0.90582(10) 0.76270(7) 0.28867(6) 0.0216(2) Uani 1 1 d . A .
H44 H 0.9676 0.7673 0.2698 0.026 Uiso 1 1 calc R . .
C90 C 0.83032(9) 0.80922(6) 0.11488(6) 0.01629(19) Uani 1 1 d . . .
H90A H 0.8588 0.8486 0.0894 0.020 Uiso 1 1 calc R . .
H90B H 0.8160 0.8327 0.1558 0.020 Uiso 1 1 calc R . .
C91 C 0.72044(9) 0.78161(6) 0.07240(5) 0.01445(18) Uani 1 1 d . . .
C92 C 0.64738(9) 0.74300(6) 0.11620(6) 0.01517(19) Uani 1 1 d . . .
H92A H 0.6498 0.7737 0.1565 0.018 Uiso 1 1 calc R . .
H92B H 0.5730 0.7440 0.0910 0.018 Uiso 1 1 calc R . .
C93 C 0.66102(10) 0.85283(7) 0.04525(6) 0.0202(2) Uani 1 1 d . . .
H93A H 0.7012 0.8785 0.0160 0.030 Uiso 1 1 calc R . .
H93B H 0.6539 0.8857 0.0822 0.030 Uiso 1 1 calc R . .
H93C H 0.5900 0.8398 0.0202 0.030 Uiso 1 1 calc R . .
C94 C 0.73903(9) 0.72898(6) 0.01842(5) 0.01536(19) Uani 1 1 d . . .
C95 C 0.70594(10) 0.74294(7) -0.04919(6) 0.0197(2) Uani 1 1 d . . .
H95 H 0.6691 0.7877 -0.0640 0.024 Uiso 1 1 calc R . .
C96 C 0.72740(11) 0.69062(8) -0.09470(6) 0.0228(2) Uani 1 1 d . . .
H96 H 0.7056 0.6996 -0.1409 0.027 Uiso 1 1 calc R . .
C97 C 0.78064(11) 0.62541(8) -0.07238(6) 0.0220(2) Uani 1 1 d . . .
H97 H 0.7955 0.5889 -0.1028 0.026 Uiso 1 1 calc R . .
C98 C 0.81174(10) 0.61459(7) -0.00445(6) 0.0176(2) Uani 1 1 d . . .
H98 H 0.8485 0.5701 0.0113 0.021 Uiso 1 1 calc R . .
C4A C 0.9270(14) 0.4071(4) 0.2566(7) 0.040(3) Uani 0.376(18) 1 d P A 2
Fe1 Fe 0.996993(13) 0.425681(9) 0.193503(8) 0.01492(4) Uani 1 1 d . . .
N1 N 0.91448(8) 0.75242(5) 0.13431(5) 0.01420(16) Uani 1 1 d . . .
N2 N 0.67316(7) 0.66534(5) 0.13749(5) 0.01300(16) Uani 1 1 d . . .
N3 N 0.79141(8) 0.66509(5) 0.03974(5) 0.01449(16) Uani 1 1 d . . .
N4 N 0.91834(8) 0.57635(5) 0.23226(5) 0.01382(16) Uani 1 1 d . . .
N5 N 0.95736(8) 0.56218(5) 0.30007(5) 0.01478(17) Uani 1 1 d . A .
N6 N 0.82302(8) 0.72281(5) 0.25584(5) 0.01505(17) Uani 1 1 d . . .
O1 O 0.89471(7) 0.55571(5) 0.12786(4) 0.01465(14) Uani 1 1 d . . .
O2 O 0.87487(12) 0.39874(7) 0.05869(6) 0.0462(3) Uani 1 1 d . . .
O3 O 1.21097(8) 0.49167(6) 0.21768(6) 0.0316(2) Uani 1 1 d . . .
O4 O 0.9498(4) 0.39072(14) 0.32465(14) 0.0364(10) Uani 0.624(18) 1 d P A 1
O5 O 1.07126(9) 0.27107(6) 0.19028(6) 0.0330(2) Uani 1 1 d . . .
O4A O 0.883(2) 0.3906(3) 0.2991(10) 0.097(7) Uani 0.376(18) 1 d P A 2
Si1 Si 1.02782(3) 0.760087(18) 0.099189(16) 0.01572(6) Uani 1 1 d . . .
Si2 Si 0.57927(2) 0.597333(18) 0.107382(15) 0.01450(6) Uani 1 1 d . . .
Zr1 Zr 0.836663(8) 0.657297(5) 0.155310(5) 0.01095(3) Uani 1 1 d . A .

loop_
_atom_site_aniso_label
_atom_site_aniso_U_11
_atom_site_aniso_U_22
_atom_site_aniso_U_33
_atom_site_aniso_U_23
_atom_site_aniso_U_13
_atom_site_aniso_U_12
C1 0.0127(4) 0.0133(4) 0.0147(4) -0.0004(3) 0.0035(3) -0.0004(3)
C2 0.0313(7) 0.0171(5) 0.0311(7) -0.0072(5) -0.0005(5) 0.0071(5)
C3 0.0213(5) 0.0169(5) 0.0230(5) -0.0021(4) 0.0057(4) 0.0043(4)
C4 0.0258(16) 0.0120(10) 0.0274(15) 0.0017(9) 0.0101(11) 0.0009(10)
C5 0.0218(5) 0.0186(5) 0.0249(6) 0.0013(4) 0.0050(4) 0.0026(4)
C10 0.0249(6) 0.0357(7) 0.0171(5) 0.0051(5) 0.0049(4) -0.0041(5)
C11 0.0201(5) 0.0224(6) 0.0256(6) 0.0008(4) 0.0081(5) 0.0015(4)
C12 0.0185(5) 0.0201(5) 0.0217(5) 0.0044(4) 0.0029(4) -0.0047(4)
C13 0.0238(6) 0.0223(6) 0.0475(9) -0.0064(6) 0.0049(6) -0.0037(5)
C14 0.0222(6) 0.0260(6) 0.0433(8) 0.0046(6) 0.0112(6) -0.0056(5)
C15 0.0331(7) 0.0379(8) 0.0263(7) 0.0069(6) -0.0057(6) -0.0173(6)
C16 0.0202(5) 0.0266(6) 0.0166(5) -0.0023(4) -0.0017(4) -0.0036(4)
C17 0.0213(5) 0.0165(5) 0.0236(5) -0.0030(4) -0.0007(4) -0.0012(4)
C18 0.0159(5) 0.0253(6) 0.0219(5) -0.0015(4) 0.0038(4) -0.0039(4)
C19 0.0189(6) 0.0448(9) 0.0354(7) -0.0075(6) 0.0054(5) -0.0135(6)
C20 0.0217(6) 0.0340(7) 0.0382(8) -0.0020(6) 0.0119(5) 0.0039(5)
C21 0.0260(6) 0.0393(8) 0.0248(6) 0.0037(5) 0.0082(5) -0.0062(6)
C22 0.0184(5) 0.0152(4) 0.0129(4) 0.0010(4) 0.0037(4) 0.0014(4)
C23 0.0222(5) 0.0261(6) 0.0143(5) -0.0035(4) 0.0020(4) 0.0011(4)
C24 0.0280(6) 0.0383(7) 0.0154(5) -0.0023(5) 0.0067(5) 0.0042(5)
C25 0.0266(6) 0.0384(7) 0.0207(6) 0.0061(5) 0.0109(5) 0.0043(5)
C26 0.0219(6) 0.0362(7) 0.0220(6) 0.0058(5) 0.0059(5) -0.0033(5)
C27 0.0215(5) 0.0276(6) 0.0158(5) 0.0000(4) 0.0032(4) -0.0054(5)
C28 0.0174(5) 0.0134(4) 0.0135(4) -0.0007(3) 0.0018(4) 0.0022(4)
C29 0.0211(5) 0.0157(5) 0.0156(5) 0.0001(4) 0.0022(4) -0.0006(4)
C30 0.0215(5) 0.0198(5) 0.0223(5) -0.0030(4) 0.0035(4) -0.0028(4)
C31 0.0183(5) 0.0241(6) 0.0238(6) -0.0068(5) -0.0004(4) 0.0022(4)
C32 0.0226(6) 0.0225(6) 0.0198(5) -0.0005(4) -0.0004(4) 0.0074(4)
C33 0.0213(5) 0.0185(5) 0.0178(5) 0.0032(4) 0.0026(4) 0.0043(4)
C40 0.0188(5) 0.0185(5) 0.0156(5) -0.0020(4) 0.0028(4) 0.0007(4)
C41 0.0245(6) 0.0266(6) 0.0174(5) -0.0040(4) 0.0064(4) 0.0031(5)
C42 0.0301(6) 0.0291(6) 0.0185(5) -0.0104(5) 0.0031(5) 0.0038(5)
C43 0.0252(6) 0.0303(7) 0.0241(6) -0.0136(5) 0.0007(5) -0.0026(5)
C44 0.0192(5) 0.0239(6) 0.0213(5) -0.0073(4) 0.0030(4) -0.0023(4)
C90 0.0172(5) 0.0131(4) 0.0177(5) 0.0002(4) 0.0011(4) -0.0004(4)
C91 0.0157(5) 0.0138(4) 0.0132(4) 0.0015(3) 0.0014(4) 0.0011(4)
C92 0.0150(4) 0.0148(4) 0.0158(4) 0.0006(4) 0.0031(4) 0.0025(4)
C93 0.0231(5) 0.0175(5) 0.0189(5) 0.0046(4) 0.0018(4) 0.0047(4)
C94 0.0158(5) 0.0174(5) 0.0126(4) 0.0010(4) 0.0020(4) -0.0017(4)
C95 0.0214(5) 0.0233(5) 0.0134(5) 0.0030(4) 0.0007(4) -0.0014(4)
C96 0.0272(6) 0.0291(6) 0.0115(5) 0.0001(4) 0.0021(4) -0.0040(5)
C97 0.0270(6) 0.0254(6) 0.0145(5) -0.0041(4) 0.0062(4) -0.0034(5)
C98 0.0207(5) 0.0185(5) 0.0141(5) -0.0029(4) 0.0045(4) -0.0006(4)
C4A 0.070(7) 0.0131(19) 0.048(5) 0.008(3) 0.041(5) 0.011(3)
Fe1 0.01733(8) 0.01111(7) 0.01730(8) 0.00008(5) 0.00585(6) 0.00164(5)
N1 0.0143(4) 0.0138(4) 0.0142(4) 0.0007(3) 0.0021(3) -0.0006(3)
N2 0.0134(4) 0.0124(4) 0.0128(4) -0.0006(3) 0.0015(3) 0.0001(3)
N3 0.0156(4) 0.0160(4) 0.0119(4) -0.0010(3) 0.0026(3) -0.0012(3)
N4 0.0179(4) 0.0129(4) 0.0103(4) 0.0004(3) 0.0018(3) 0.0020(3)
N5 0.0167(4) 0.0173(4) 0.0102(4) 0.0018(3) 0.0024(3) 0.0010(3)
N6 0.0166(4) 0.0140(4) 0.0139(4) -0.0018(3) 0.0014(3) 0.0010(3)
O1 0.0179(4) 0.0141(3) 0.0118(3) -0.0006(3) 0.0026(3) 0.0018(3)
O2 0.0575(8) 0.0350(6) 0.0364(6) -0.0159(5) -0.0145(6) 0.0128(6)
O3 0.0215(5) 0.0303(5) 0.0434(6) -0.0095(4) 0.0072(4) -0.0020(4)
O4 0.063(2) 0.0194(8) 0.0354(13) 0.0041(7) 0.0294(15) -0.0024(10)
O5 0.0369(6) 0.0181(4) 0.0432(6) 0.0007(4) 0.0058(5) 0.0097(4)
O4A 0.197(18) 0.0176(16) 0.121(10) 0.010(3) 0.140(13) 0.006(4)
Si1 0.01507(13) 0.01717(14) 0.01497(13) 0.00250(11) 0.00308(11) -0.00181(11)
Si2 0.01301(13) 0.01535(13) 0.01421(13) -0.00152(10) 0.00041(10) -0.00147(10)
Zr1 0.01191(5) 0.01066(5) 0.00996(5) -0.00055(3) 0.00139(3) -0.00004(3)

loop_
_atom_type_symbol
_atom_type_description
_atom_type_scat_dispersion_real
_atom_type_scat_dispersion_imag
_atom_type_scat_source
C C 0.0033 0.0016 'International Tables Vol C Tables 4.2.6.8 and 6.1.1.4'
H H 0.0000 0.0000 'International Tables Vol C Tables 4.2.6.8 and 6.1.1.4'
N N 0.0061 0.0033 'International Tables Vol C Tables 4.2.6.8 and 6.1.1.4'
O O 0.0106 0.0060 'International Tables Vol C Tables 4.2.6.8 and 6.1.1.4'
Si Si 0.0817 0.0704 'International Tables Vol C Tables 4.2.6.8 and 6.1.1.4'
Fe Fe 0.3463 0.8444 'International Tables Vol C Tables 4.2.6.8 and 6.1.1.4'
Zr Zr -2.9673 0.5597 'International Tables Vol C Tables 4.2.6.8 and 6.1.1.4'

loop_
_geom_angle_atom_site_label_1
_geom_angle_atom_site_label_2
_geom_angle_atom_site_label_3
_geom_angle
O1 C1 N4 105.86(9)
O1 C1 Fe1 120.57(8)
N4 C1 Fe1 133.57(8)
O2 C2 Fe1 177.43(14)
O3 C3 Fe1 177.57(12)
O4 C4 Fe1 174.2(3)
O5 C5 Fe1 177.23(13)
C13 C12 C15 109.38(13)
C13 C12 C14 109.28(11)
C15 C12 C14 106.73(12)
C13 C12 Si1 111.60(9)
C15 C12 Si1 109.90(9)
C14 C12 Si1 109.84(10)
C20 C18 C21 108.58(12)
C20 C18 C19 108.68(12)
C21 C18 C19 108.36(12)
C20 C18 Si2 111.22(9)
C21 C18 Si2 110.66(9)
C19 C18 Si2 109.28(10)
C27 C22 C23 118.55(11)
C27 C22 N5 119.99(10)
C23 C22 N5 121.46(11)
C24 C23 C22 120.37(12)
C25 C24 C23 120.87(12)
C24 C25 C26 118.92(12)
C25 C26 C27 120.75(13)
C26 C27 C22 120.53(12)
C29 C28 C33 118.94(11)
C29 C28 N5 121.68(10)
C33 C28 N5 119.30(10)
C28 C29 C30 120.59(11)
C31 C30 C29 120.37(12)
C32 C31 C30 119.07(12)
C31 C32 C33 121.02(12)
C32 C33 C28 119.99(12)
N6 C40 C41 122.90(11)
C42 C41 C40 119.04(12)
C41 C42 C43 118.61(12)
C44 C43 C42 119.03(12)
N6 C44 C43 122.99(12)
N1 C90 C91 117.01(9)
C94 C91 C93 112.99(10)
C94 C91 C92 109.98(9)
C93 C91 C92 105.45(9)
C94 C91 C90 110.51(9)
C93 C91 C90 105.26(9)
C92 C91 C90 112.52(9)
N2 C92 C91 117.37(9)
N3 C94 C95 120.54(11)
N3 C94 C91 115.40(10)
C95 C94 C91 124.06(11)
C96 C95 C94 119.29(12)
C97 C96 C95 119.71(11)
C96 C97 C98 118.43(11)
N3 C98 C97 122.08(12)
O4A C4A Fe1 176.0(6)
C4A Fe1 C3 123.4(6)
C4A Fe1 C5 93.0(2)
C3 Fe1 C5 95.14(6)
C4A Fe1 C2 114.9(6)
C3 Fe1 C2 121.22(7)
C5 Fe1 C2 88.28(6)
C4A Fe1 C4 17.2(5)
C3 Fe1 C4 107.31(15)
C5 Fe1 C4 88.69(15)
C2 Fe1 C4 131.45(15)
C4A Fe1 C1 87.6(3)
C3 Fe1 C1 89.26(6)
C5 Fe1 C1 174.26(5)
C2 Fe1 C1 86.29(5)
C4 Fe1 C1 93.53(15)
C90 N1 Si1 116.93(8)
C90 N1 Zr1 105.71(7)
Si1 N1 Zr1 128.70(5)
C92 N2 Si2 117.23(8)
C92 N2 Zr1 106.19(7)
Si2 N2 Zr1 128.43(5)
C98 N3 C94 119.95(10)
C98 N3 Zr1 127.26(8)
C94 N3 Zr1 112.79(7)
C1 N4 N5 119.33(9)
C1 N4 Zr1 93.62(7)
N5 N4 Zr1 146.99(7)
C22 N5 N4 116.63(9)
C22 N5 C28 122.06(10)
N4 N5 C28 116.83(9)
C44 N6 C40 117.43(10)
C44 N6 Zr1 120.44(8)
C40 N6 Zr1 121.97(8)
C1 O1 Zr1 101.39(7)
N1 Si1 C11 108.27(6)
N1 Si1 C10 111.76(6)
C11 Si1 C10 107.56(7)
N1 Si1 C12 111.34(6)
C11 Si1 C12 110.20(7)
C10 Si1 C12 107.64(6)
N2 Si2 C17 107.76(6)
N2 Si2 C16 110.25(5)
C17 Si2 C16 108.87(6)
N2 Si2 C18 113.11(6)
C17 Si2 C18 109.41(6)
C16 Si2 C18 107.39(6)
N2 Zr1 N1 114.85(4)
N2 Zr1 O1 114.62(4)
N1 Zr1 O1 116.95(5)
N2 Zr1 N4 119.10(4)
N1 Zr1 N4 120.33(4)
O1 Zr1 N4 59.08(4)
N2 Zr1 N3 76.99(4)
N1 Zr1 N3 76.74(4)
O1 Zr1 N3 78.87(3)
N4 Zr1 N3 137.95(4)
N2 Zr1 N6 82.89(4)
N1 Zr1 N6 84.05(4)
O1 Zr1 N6 138.26(3)
N4 Zr1 N6 79.21(5)
N3 Zr1 N6 142.83(4)

loop_
_geom_bond_atom_site_label_1
_geom_bond_atom_site_label_2
_geom_bond_distance
C1 O1 1.3376(14)
C1 N4 1.3454(14)
C1 Fe1 1.9548(13)
C2 O2 1.1469(19)
C2 Fe1 1.7956(16)
C3 O3 1.1501(17)
C3 Fe1 1.7822(14)
C4 O4 1.145(5)
C4 Fe1 1.804(5)
C5 O5 1.1465(17)
C5 Fe1 1.7890(14)
C10 Si1 1.8789(15)
C11 Si1 1.8698(15)
C12 C13 1.522(2)
C12 C15 1.535(2)
C12 C14 1.542(2)
C12 Si1 1.9031(14)
C16 Si2 1.8787(15)
C17 Si2 1.8692(14)
C18 C20 1.532(2)
C18 C21 1.536(2)
C18 C19 1.5399(19)
C18 Si2 1.9003(14)
C22 C27 1.3969(17)
C22 C23 1.3979(17)
C22 N5 1.4082(15)
C23 C24 1.3915(19)
C24 C25 1.386(2)
C25 C26 1.388(2)
C26 C27 1.3897(18)
C28 C29 1.3904(17)
C28 C33 1.3998(16)
C28 N5 1.4156(16)
C29 C30 1.3915(18)
C30 C31 1.3897(19)
C31 C32 1.386(2)
C32 C33 1.3878(19)
C40 N6 1.3450(16)
C40 C41 1.3857(17)
C41 C42 1.3816(19)
C42 C43 1.384(2)
C43 C44 1.3833(18)
C44 N6 1.3440(16)
C90 N1 1.4780(15)
C90 C91 1.5807(17)
C91 C94 1.5110(16)
C91 C93 1.5336(17)
C91 C92 1.5792(16)
C92 N2 1.4769(15)
C94 N3 1.3552(15)
C94 C95 1.3940(16)
C95 C96 1.3900(18)
C96 C97 1.385(2)
C97 C98 1.3887(17)
C98 N3 1.3440(15)
C4A O4A 1.164(9)
C4A Fe1 1.747(7)
N1 Si1 1.7470(12)
N1 Zr1 2.0622(11)
N2 Si2 1.7372(11)
N2 Zr1 2.0549(13)
N3 Zr1 2.3372(14)
N4 N5 1.4087(14)
N4 Zr1 2.2472(11)
N6 Zr1 2.4137(13)
O1 Zr1 2.0858(11)

loop_
_geom_torsion_atom_site_label_1
_geom_torsion_atom_site_label_2
_geom_torsion_atom_site_label_3
_geom_torsion_atom_site_label_4
_geom_torsion
C27 C22 C23 C24 0.49(19)
N5 C22 C23 C24 -179.00(12)
C22 C23 C24 C25 -0.6(2)
C23 C24 C25 C26 0.4(2)
C24 C25 C26 C27 -0.1(2)
C25 C26 C27 C22 0.0(2)
C23 C22 C27 C26 -0.17(19)
N5 C22 C27 C26 179.33(12)
C33 C28 C29 C30 0.68(17)
N5 C28 C29 C30 -175.96(11)
C28 C29 C30 C31 -1.00(18)
C29 C30 C31 C32 0.31(19)
C30 C31 C32 C33 0.67(19)
C31 C32 C33 C28 -0.99(19)
C29 C28 C33 C32 0.30(17)
N5 C28 C33 C32 177.02(11)
N6 C40 C41 C42 -0.2(2)
C40 C41 C42 C43 -0.3(2)
C41 C42 C43 C44 0.6(2)
C42 C43 C44 N6 -0.5(2)
N1 C90 C91 C94 -43.83(13)
N1 C90 C91 C93 -166.12(10)
N1 C90 C91 C92 79.54(12)
C94 C91 C92 N2 45.41(13)
C93 C91 C92 N2 167.53(9)
C90 C91 C92 N2 -78.25(12)
C93 C91 C94 N3 179.94(10)
C92 C91 C94 N3 -62.54(13)
C90 C91 C94 N3 62.29(12)
C93 C91 C94 C95 -0.09(16)
C92 C91 C94 C95 117.44(12)
C90 C91 C94 C95 -117.73(12)
N3 C94 C95 C96 -0.12(18)
C91 C94 C95 C96 179.91(11)
C94 C95 C96 C97 0.34(19)
C95 C96 C97 C98 -0.40(19)
C96 C97 C98 N3 0.24(19)
O4A C4A Fe1 C3 -89(13)
O4A C4A Fe1 C5 9(13)
O4A C4A Fe1 C2 99(13)
O4A C4A Fe1 C4 -66(12)
O4A C4A Fe1 C1 -176(13)
O3 C3 Fe1 C4A 80(3)
O3 C3 Fe1 C5 -17(3)
O3 C3 Fe1 C2 -108(3)
O3 C3 Fe1 C4 74(3)
O3 C3 Fe1 C1 167(3)
O5 C5 Fe1 C4A 89(3)
O5 C5 Fe1 C3 -148(3)
O5 C5 Fe1 C2 -26(3)
O5 C5 Fe1 C4 105(3)
O5 C5 Fe1 C1 -8(3)
O2 C2 Fe1 C4A -64(3)
O2 C2 Fe1 C3 124(3)
O2 C2 Fe1 C5 29(3)
O2 C2 Fe1 C4 -58(3)
O2 C2 Fe1 C1 -150(3)
O4 C4 Fe1 C4A 123(4)
O4 C4 Fe1 C3 -76(3)
O4 C4 Fe1 C5 19(3)
O4 C4 Fe1 C2 105(3)
O4 C4 Fe1 C1 -166(3)
O1 C1 Fe1 C4A -136.3(6)
N4 C1 Fe1 C4A 44.1(6)
O1 C1 Fe1 C3 100.22(9)
N4 C1 Fe1 C3 -79.38(12)
O1 C1 Fe1 C5 -39.9(6)
N4 C1 Fe1 C5 140.5(5)
O1 C1 Fe1 C2 -21.13(10)
N4 C1 Fe1 C2 159.26(12)
O1 C1 Fe1 C4 -152.48(16)
N4 C1 Fe1 C4 27.91(18)
C91 C90 N1 Si1 112.95(10)
C91 C90 N1 Zr1 -37.66(11)
C91 C92 N2 Si2 -115.39(10)
C91 C92 N2 Zr1 35.92(11)
C97 C98 N3 C94 -0.01(18)
C97 C98 N3 Zr1 179.93(9)
C95 C94 N3 C98 -0.05(17)
C91 C94 N3 C98 179.93(10)
C95 C94 N3 Zr1 180.00(9)
C91 C94 N3 Zr1 -0.03(12)
O1 C1 N4 N5 -176.19(9)
Fe1 C1 N4 N5 3.46(16)
O1 C1 N4 Zr1 1.79(8)
Fe1 C1 N4 Zr1 -178.56(8)
C27 C22 N5 N4 37.86(15)
C23 C22 N5 N4 -142.65(11)
C27 C22 N5 C28 -166.64(11)
C23 C22 N5 C28 12.84(17)
C1 N4 N5 C22 -122.16(11)
Zr1 N4 N5 C22 61.54(17)
C1 N4 N5 C28 81.04(13)
Zr1 N4 N5 C28 -95.26(15)
C29 C28 N5 C22 -129.47(12)
C33 C28 N5 C22 53.90(15)
C29 C28 N5 N4 25.97(15)
C33 C28 N5 N4 -150.66(10)
C43 C44 N6 C40 -0.03(19)
C43 C44 N6 Zr1 -175.64(11)
C41 C40 N6 C44 0.38(18)
C41 C40 N6 Zr1 175.92(9)
N4 C1 O1 Zr1 -1.97(9)
Fe1 C1 O1 Zr1 178.33(5)
C90 N1 Si1 C11 -159.98(8)
Zr1 N1 Si1 C11 -17.24(8)
C90 N1 Si1 C10 -41.69(10)
Zr1 N1 Si1 C10 101.05(8)
C90 N1 Si1 C12 78.72(9)
Zr1 N1 Si1 C12 -138.53(7)
C13 C12 Si1 N1 -53.01(11)
C15 C12 Si1 N1 68.51(12)
C14 C12 Si1 N1 -174.36(9)
C13 C12 Si1 C11 -173.18(10)
C15 C12 Si1 C11 -51.65(12)
C14 C12 Si1 C11 65.47(11)
C13 C12 Si1 C10 69.80(11)
C15 C12 Si1 C10 -168.68(11)
C14 C12 Si1 C10 -51.55(11)
C92 N2 Si2 C17 163.17(8)
Zr1 N2 Si2 C17 19.22(8)
C92 N2 Si2 C16 44.49(10)
Zr1 N2 Si2 C16 -99.46(8)
C92 N2 Si2 C18 -75.76(10)
Zr1 N2 Si2 C18 140.29(7)
C20 C18 Si2 N2 47.54(11)
C21 C18 Si2 N2 -73.23(11)
C19 C18 Si2 N2 167.53(10)
C20 C18 Si2 C17 167.67(9)
C21 C18 Si2 C17 46.89(11)
C19 C18 Si2 C17 -72.34(11)
C20 C18 Si2 C16 -74.32(11)
C21 C18 Si2 C16 164.90(10)
C19 C18 Si2 C16 45.67(12)
C92 N2 Zr1 N1 -3.36(8)
Si2 N2 Zr1 N1 143.62(6)
C92 N2 Zr1 O1 -142.97(7)
Si2 N2 Zr1 O1 4.01(8)
C92 N2 Zr1 N4 150.10(6)
Si2 N2 Zr1 N4 -62.92(8)
C92 N2 Zr1 N3 -71.87(7)
Si2 N2 Zr1 N3 75.12(7)
C92 N2 Zr1 N6 76.68(7)
Si2 N2 Zr1 N6 -136.34(7)
C90 N1 Zr1 N2 4.26(8)
Si1 N1 Zr1 N2 -141.64(6)
C90 N1 Zr1 O1 142.90(7)
Si1 N1 Zr1 O1 -3.00(8)
C90 N1 Zr1 N4 -148.85(6)
Si1 N1 Zr1 N4 65.25(8)
C90 N1 Zr1 N3 72.91(7)
Si1 N1 Zr1 N3 -72.99(7)
C90 N1 Zr1 N6 -75.05(7)
Si1 N1 Zr1 N6 139.05(7)
C1 O1 Zr1 N2 -109.11(7)
C1 O1 Zr1 N1 112.16(7)
C1 O1 Zr1 N4 1.32(6)
C1 O1 Zr1 N3 -179.08(7)
C1 O1 Zr1 N6 -1.11(9)
C1 N4 Zr1 N2 101.56(7)
N5 N4 Zr1 N2 -81.67(14)
C1 N4 Zr1 N1 -106.45(7)
N5 N4 Zr1 N1 70.31(14)
C1 N4 Zr1 O1 -1.29(6)
N5 N4 Zr1 O1 175.47(15)
C1 N4 Zr1 N3 -1.87(9)
N5 N4 Zr1 N3 174.89(12)
C1 N4 Zr1 N6 177.07(7)
N5 N4 Zr1 N6 -6.17(13)
C98 N3 Zr1 N2 -120.04(10)
C94 N3 Zr1 N2 59.91(8)
C98 N3 Zr1 N1 120.12(11)
C94 N3 Zr1 N1 -59.93(8)
C98 N3 Zr1 O1 -1.27(9)
C94 N3 Zr1 O1 178.68(8)
C98 N3 Zr1 N4 -0.76(12)
C94 N3 Zr1 N4 179.19(7)
C98 N3 Zr1 N6 -179.04(8)
C94 N3 Zr1 N6 0.91(11)
C44 N6 Zr1 N2 -157.07(10)
C40 N6 Zr1 N2 27.53(9)
C44 N6 Zr1 N1 -41.04(9)
C40 N6 Zr1 N1 143.56(9)
C44 N6 Zr1 O1 83.54(11)
C40 N6 Zr1 O1 -91.86(10)
C44 N6 Zr1 N4 81.42(10)
C40 N6 Zr1 N4 -93.98(9)
C44 N6 Zr1 N3 -99.75(10)
C40 N6 Zr1 N3 84.84(11)
